data_2100788
loop_
_publ_author_name
'Rae, A. D.'
'Thompson, J. G.'
'Withers, R. L.'

_publ_section_title
;
 Structure refinement of commensurately modulated bismuth strontium
 tantalate, Bi~2~SrTa~2~O~9~
;
_journal_issue 4
_journal_name_full 'Acta Crystallographica Section B'
_journal_page_first 418
_journal_page_last 428
_journal_paper_doi 10.1107/S0108768192001654
_journal_volume 48
_journal_year 1992
_chemical_formula_sum 'Bi2 O9 Sr Ta2'
_chemical_formula_weight 1011.47
_symmetry_cell_setting orthorhombic
_symmetry_space_group_name_Hall 'p -2 2a'
_symmetry_space_group_name_H-M 'A 21 a m'
_cell_angle_alpha 90
_cell_angle_beta 90
_cell_angle_gamma 90
_cell_formula_units_Z 4
_cell_length_a 5.5306(5)
_cell_length_b 5.5344(5)
_cell_length_c 24.984(2)
_cell_volume 764.72(12)
_diffrn_radiation_type Mo
_diffrn_radiation_wavelength 0.7107
_exptl_absorpt_coefficient_mu 80.68
_exptl_crystal_density_diffrn 8.785
_exptl_crystal_F_000 1688
_cod_data_source_file al0520.cif
_cod_data_source_block al0520a
_cod_original_cell_volume 764.7
_cod_original_formula_sum 'Bi2 O9 Sr1 Ta2'
_cod_database_code 2100788

loop_
_atom_site_label
_atom_site_fract_x
_atom_site_fract_y
_atom_site_fract_z
Sr -.0220(11) .5054(2) .5000
Bi -.0486(8) .47320(10) .7007
Ta -.0137(12) .00220(10) .5849
O(1) -.013(4) -.0428(17) .5000
O(2) -.007(3) .0555(14) .6591(3)
O(3) .218(2) .241(5) .2492(2)
O(4) .241(3) .2556(19) .5697(3)
O(5) .263(2) -.2335(15) .5831(3)
